data_7241828
loop_
_publ_author_name
'Gu\'nka, Piotr A.'
'Hanfland, Michael'
'Chen, Yu-Sheng'
'Zachara, Janusz'

_publ_section_title
;
 High-pressure and low-temperature structural study of claudetite I, a
 monoclinic layered As2O3 polymorph
;
_journal_issue 3
_journal_name_full CrystEngComm
_journal_page_first 638
_journal_page_last 644
_journal_paper_doi 10.1039/D0CE01401J
_journal_volume 23
_journal_year 2021
_chemical_formula_moiety 'As2 O3'
_chemical_formula_sum 'As2 O3'
_chemical_formula_weight 197.84
_chemical_name_common 'claudetite I'
_chemical_name_systematic
;
arsenic(III) oxide
;
_space_group_IT_number 14
_space_group_name_Hall '-P 2yn'
_space_group_name_H-M_alt 'P 1 21/n 1'
_symmetry_cell_setting monoclinic
_symmetry_space_group_name_H-M 'P 1 21/n 1'
_audit_creation_date 2020-10-21T11:06
_audit_creation_method 'created in GSAS-II'
_audit_update_record
;
2020-10-22 deposited with the CCDC.	2020-12-10 downloaded from the CCDC.
;
_cell_angle_alpha 90
_cell_angle_beta 94.604(6)
_cell_angle_gamma 90
_cell_formula_units_Z 4
_cell_length_a 5.0748(6)
_cell_length_b 12.42717(21)
_cell_length_c 4.4031(4)
_cell_measurement_pressure 3.74e6(6)
_cell_measurement_temperature 293
_cell_volume 276.79(4)
_computing_data_reduction Fit2D
_computing_structure_refinement 'GSAS-II (Toby & Von Dreele, J. Appl. Cryst. 46, 544-549, 2013)'
_diffrn_ambient_pressure 3.74e6(6)
_diffrn_ambient_temperature 293
_diffrn_detector 'Mar555 flat panel'
_diffrn_detector_type 'Mar555 flat panel'
_diffrn_measurement_device_type 'ESRF ID09A beamline'
_diffrn_radiation_monochromator Si
_diffrn_radiation_polarisn_ratio 0.9900
_diffrn_radiation_probe x-ray
_diffrn_radiation_wavelength 0.41421
_diffrn_source 'ESRF ID09A'
_diffrn_source_type synchrotron
_exptl_crystal_colour colourless
_exptl_crystal_density_diffrn 4.7477
_exptl_crystal_description 'white powder'
_pd_block_id 2020-10-21T11:06|clau1_008rietveld||id09a
_pd_calc_method 'Rietveld Refinement'
_pd_meas_number_of_points 4000
_pd_phase_name claudetiteI
_pd_prep_pressure 100.0(1)
_pd_prep_temperature 293
_pd_proc_info_datetime 2020-10-21T11:06
_pd_proc_ls_background_function
;
Background function: "chebyschev" function with 15 terms:
    714.7(23), 327(11), 10(4)e1, 2.6(8)e2, 3.24(22)e3, -3.06(17)e3, 
    -3.146(30)e4, 1.332(3)e4, 1.0207(14)e5, -2.602(15)e4, -1.5507(27)e5, 
    2.289(12)e4, 1.1276(30)e5, -7.44(17)e3, -3.17(3)e4, 
;
_pd_proc_ls_pref_orient_corr
;
Simple spherical harmonic correction Order = 6
    Coefficients:  0:0:C(6,6) = 0.463(23); 0:0:C(4,4) = 0.931(31); 
    0:0:C(6,-2) = 0.142(31); 0:0:C(2,-2) = 0.344(17); 0:0:C(4,-4) = 0.252(22); 
    0:0:C(2,2) = 0.838(18); 0:0:C(4,0) = 0.413(28); 0:0:C(6,-6) = -0.388(31); 
    0:0:C(6,4) = 0.208(29); 0:0:C(4,2) = -0.135(22); 0:0:C(6,2) = 0.204(26); 
    0:0:C(6,-4) = 0.040(26); 0:0:C(6,0) = 0.43(3); 0:0:C(2,0) = 0.693(20); 
    0:0:C(4,-2) = -0.146(20); 
;
_pd_proc_ls_profile_function
;
Finger-Cox-Jephcoat function parameters U, V, W, X, Y, SH/L:
  peak variance(Gauss) = Utan(Th)^2^+Vtan(Th)+W:
  peak HW(Lorentz) = X/cos(Th)+Ytan(Th); SH/L = S/L+H/L
  U, V, W in (centideg)^2^, X & Y in centideg
    8.6(7)e2, -132(11), 6.4(5), 1.14(12), 4(3), 0.002, 
  Crystallite size in microns with "isotropic" model:
  parameters: Size, G/L mix
    1.000, 1.000, 
  Microstrain, "isotropic" model (10^6^ * delta Q/Q)
    parameters: Mustrain, G/L mix
    1000.000, 1.000, 

;
_pd_proc_ls_prof_R_factor 0.02554
_pd_proc_ls_prof_wR_expected 0.03485
_pd_proc_ls_prof_wR_factor 0.04150
_refine_ls_goodness_of_fit_all 1.217
_refine_ls_matrix_type full
_refine_ls_number_parameters 57
_refine_ls_R_Fsqd_factor 0.14350
_refine_ls_shift/su_max 0.0046
_refine_ls_wR_factor_obs 0.04184
_reflns_d_resolution_high 1.150
_reflns_d_resolution_low 6.214
_reflns_limit_h_max 4
_reflns_limit_h_min 0
_reflns_limit_k_max 10
_reflns_limit_k_min 0
_reflns_limit_l_max 3
_reflns_limit_l_min -3
_reflns_number_total 191
_cod_data_source_file d0ce01401j3.cif
_cod_data_source_block clau1_008rietveld
_cod_depositor_comments 'Adding full bibliography for 7241824--7241862.cif.'
_cod_original_cell_volume 276.787(17)
_cod_database_code 7241828
_refine_ls_r_f_factor 0.09127
_gsas_proc_ls_prof_r_b_factor 0.05052
_gsas_proc_ls_prof_wr_b_factor 0.07331

loop_
_space_group_symop_id
_space_group_symop_operation_xyz
1 x,y,z
2 1/2-x,1/2+y,1/2-z
3 -x,-y,-z
4 1/2+x,1/2-y,1/2+z

loop_
_atom_site_label
_atom_site_type_symbol
_atom_site_fract_x
_atom_site_fract_y
_atom_site_fract_z
_atom_site_occupancy
_atom_site_adp_type
_atom_site_U_iso_or_equiv
_atom_site_symmetry_multiplicity
As1 As 0.2555(16) 0.09360(24) 0.0406(8) 1.000 Uiso 0.0195(16) 4
As2 As 0.3461(11) 0.35571(29) 0.0093(8) 1.000 Uiso 0.0195 4
O3 O 0.412(4) 0.2200(7) 0.079(4) 1.000 Uiso 0.0195 4
O4 O 0.641(4) 0.4192(18) 0.1410(27) 1.000 Uiso 0.0195 4
O5 O -0.032(4) 0.1527(20) 0.148(4) 1.000 Uiso 0.0195 4

loop_
_atom_type_symbol
_atom_type_number_in_cell
_atom_type_scat_Cromer_Mann_a1
_atom_type_scat_Cromer_Mann_a2
_atom_type_scat_Cromer_Mann_a3
_atom_type_scat_Cromer_Mann_a4
_atom_type_scat_Cromer_Mann_b1
_atom_type_scat_Cromer_Mann_b2
_atom_type_scat_Cromer_Mann_b3
_atom_type_scat_Cromer_Mann_b4
_atom_type_scat_Cromer_Mann_c
_atom_type_scat_length_neutron
_atom_type_scat_source
_atom_type_scat_dispersion_real
_atom_type_scat_dispersion_imag
_atom_type_scat_dispersion_source
As 8 16.6723 6.0701 3.4313 4.2779 2.6345 0.2647 12.9479 47.7972 2.531 0.658 https://subversion.xray.aps.anl.gov/pyGSAS/trunk/atmdata.py 0.283 0.775 https://subversion.xray.aps.anl.gov/pyGSAS/trunk/atmdata.py
O 12 3.0485 2.2868 1.5463 0.867 13.2771 5.7011 0.3239 32.9089 0.2508 0.5805 https://subversion.xray.aps.anl.gov/pyGSAS/trunk/atmdata.py 0.002 0.002 https://subversion.xray.aps.anl.gov/pyGSAS/trunk/atmdata.py

loop_
_geom_angle_atom_site_label_1
_geom_angle_atom_site_label_2
_geom_angle_atom_site_label_3
_geom_angle
_geom_angle_site_symmetry_1
_geom_angle_site_symmetry_2
_geom_angle_site_symmetry_3
_geom_angle_publ_flag
O3 As1 O4 106.2(10) 1_555 1_555 4_454 yes
O3 As1 O5 88.8(11) 1_555 1_555 1_555 yes
O4 As1 O5 95.2(8) 4_454 1_555 1_555 yes
O3 As2 O4 103.3(10) 1_555 1_555 1_555 yes
O3 As2 O5 91.5(13) 1_555 1_555 4_554 yes
O4 As2 O5 88.5(7) 1_555 1_555 4_554 yes
As1 O3 As2 140.1(12) 1_555 1_555 1_555 yes
As1 O4 As2 118.7(8) 4_555 1_555 1_555 yes
As1 O5 As2 126.0(11) 1_555 1_555 4_455 yes

loop_
_geom_bond_atom_site_label_1
_geom_bond_atom_site_label_2
_geom_bond_distance
_geom_bond_site_symmetry_1
_geom_bond_site_symmetry_2
_geom_bond_publ_flag
As1 O3 1.762(10) 1_555 1_555 yes
As1 O4 1.815(9) 1_555 4_454 yes
As1 O5 1.734(11) 1_555 1_555 yes
As2 O3 1.743(10) 1_555 1_555 yes
As2 O4 1.749(11) 1_555 1_555 yes
As2 O5 1.755(10) 1_555 4_554 yes

loop_
_gsas_i100_meas
0.24
20.65
3.38
4.59
3.22
0.55
8.54
10.76
3.03
100.00
13.28
0.15
9.36
0.35
7.91
27.77
0.48
0.60
16.09
5.09
1.45
0.30
-1.68
1.66
2.08
50.41
4.45
16.58
0.16
0.55
-0.55
1.86
0.00
2.41
0.96
0.27
0.21
0.30
7.15
5.71
6.19
0.89
0.91
0.35
0.05
0.71
0.70
0.23
19.88
0.35
4.51
1.84
1.33
0.00
0.29
2.13
0.27
2.41
4.53
0.35
0.00
9.80
18.99
0.00
1.61
-0.84
1.62
-0.26
2.08
0.48
0.01
0.62
1.02
2.32
-0.01
0.80
1.32
2.43
0.47
1.61
0.60
1.38
0.00
0.72
1.34
0.23
1.60
0.00
18.86
0.95
1.22
0.52
0.09
0.00
0.00
0.41
0.03
0.49
4.83
2.26
0.05
1.83
0.90
0.14
0.22
1.68
0.38
0.08
-0.19
0.82
5.30
8.65
2.39
5.83
0.67
0.02
1.85
0.05
0.00
0.05
0.58
0.50
0.10
0.06
0.82
0.33
3.73
4.61
0.75
5.03
0.08
0.14
0.00
0.96
0.78
0.04
-0.01
0.40
0.08
0.81
0.07
0.00
0.56
-0.17
1.23
4.94
0.03
3.04
0.01
0.50
5.68
0.01
0.20
0.22
-1.23
0.26
0.05
0.78
0.42
-0.12
3.15
0.13
1.24
0.10
0.01
1.17
1.34
0.62
0.95
0.00
0.00
0.15
0.13
0.32
0.67
1.30
0.55
0.00
0.01
0.48
0.01
0.19
0.14
0.40
0.05
0.38
0.14
0.09
0.06
0.00
0.07
